data_7704110
loop_
_publ_author_name
'Khatua, Manas'
'Goswami, Bappaditya'
'Samanta, Subhas'

_publ_section_title
;
 Dehydrogenation of amines in aryl-amine functionalized pincer-like
 nitrogen-donor redox non-innocent ligands via ligand reduction on a
 Ni(ii) template.
;
_journal_issue 20
_journal_name_full 'Dalton transactions (Cambridge, England : 2003)'
_journal_page_first 6816
_journal_page_last 6831
_journal_paper_doi 10.1039/d0dt00466a
_journal_volume 49
_journal_year 2020
_chemical_formula_moiety 'C24 H26 Cl2 N4 Ni'
_chemical_formula_sum 'C24 H26 Cl2 N4 Ni'
_chemical_formula_weight 500.10
_space_group_crystal_system monoclinic
_space_group_IT_number 14
_space_group_name_Hall '-P 2yn'
_space_group_name_H-M_alt 'P 1 21/n 1'
_atom_sites_solution_hydrogens geom
_atom_sites_solution_primary dual
_atom_sites_solution_secondary difmap
_audit_creation_date 2019-11-11
_audit_creation_method
;
Olex2 1.2
(compiled 2018.05.29 svn.r3508 for OlexSys, GUI svn.r5506)
;
_audit_update_record
;
2019-11-14 deposited with the CCDC.	2020-04-16 downloaded from the CCDC.
;
_cell_angle_alpha 90.00
_cell_angle_beta 90.436(2)
_cell_angle_gamma 90.00
_cell_formula_units_Z 8
_cell_length_a 19.0222(4)
_cell_length_b 12.3486(2)
_cell_length_c 20.4706(4)
_cell_measurement_reflns_used 21647
_cell_measurement_temperature 100.00(10)
_cell_measurement_theta_max 66.4460
_cell_measurement_theta_min 3.1780
_cell_volume 4808.35(16)
_computing_cell_refinement
;
CrysAlisPro, Agilent Technologies,
Version 1.171.37.34 (release 22-05-2014 CrysAlis171 .NET)
(compiled May 22 2014,16:03:01)
;
_computing_data_collection
;
CrysAlisPro, Agilent Technologies,
Version 1.171.37.34 (release 22-05-2014 CrysAlis171 .NET)
(compiled May 22 2014,16:03:01)
;
_computing_data_reduction
;
CrysAlisPro, Agilent Technologies,
Version 1.171.37.34 (release 22-05-2014 CrysAlis171 .NET)
(compiled May 22 2014,16:03:01)
;
_computing_molecular_graphics 'Olex2 (Dolomanov et al., 2009)'
_computing_publication_material 'Olex2 (Dolomanov et al., 2009)'
_computing_structure_refinement 'ShelXL (Sheldrick, 2015)'
_computing_structure_solution 'ShelXT (Sheldrick, 2015)'
_diffrn_ambient_environment N~2~
_diffrn_ambient_temperature 100.00(10)
_diffrn_detector 'CCD plate'
_diffrn_detector_area_resol_mean 7.9580
_diffrn_detector_type Eos
_diffrn_measured_fraction_theta_full 0.992
_diffrn_measured_fraction_theta_max 0.992
_diffrn_measurement_details
;
#__ type_ start__ end____ width___ exp.time_
  1 omega   13.00  102.00   1.0000    1.0000
omega____ theta____ kappa____ phi______ frames
    -       26.3311   38.0000  -60.0000 89

#__ type_ start__ end____ width___ exp.time_
  2 omega   87.00  114.00   1.0000    2.0000
omega____ theta____ kappa____ phi______ frames
    -       67.1656   61.0000  -60.0000 27

#__ type_ start__ end____ width___ exp.time_
  3 omega   87.00  177.00   1.0000    3.0000
omega____ theta____ kappa____ phi______ frames
    -      108.0000   32.0000  -60.0000 90

#__ type_ start__ end____ width___ exp.time_
  4 omega  144.00  169.00   1.0000    3.0000
omega____ theta____ kappa____ phi______ frames
    -      108.0000   77.0000 -120.0000 25

#__ type_ start__ end____ width___ exp.time_
  5 omega  134.00  161.00   1.0000    3.0000
omega____ theta____ kappa____ phi______ frames
    -      108.0000   21.0000 -150.0000 27

#__ type_ start__ end____ width___ exp.time_
  6 omega  127.00  178.00   1.0000    3.0000
omega____ theta____ kappa____ phi______ frames
    -      108.0000  -21.0000  -90.0000 51

#__ type_ start__ end____ width___ exp.time_
  7 omega  131.00  174.00   1.0000    3.0000
omega____ theta____ kappa____ phi______ frames
    -      108.0000  -32.0000  -60.0000 43

#__ type_ start__ end____ width___ exp.time_
  8 omega  109.00  136.00   1.0000    3.0000
omega____ theta____ kappa____ phi______ frames
    -      108.0000  -54.0000  -30.0000 27

#__ type_ start__ end____ width___ exp.time_
  9 omega  108.00  144.00   1.0000    3.0000
omega____ theta____ kappa____ phi______ frames
    -      108.0000  -65.0000   30.0000 36

#__ type_ start__ end____ width___ exp.time_
 10 omega   86.00  144.00   1.0000    3.0000
omega____ theta____ kappa____ phi______ frames
    -      108.0000  -77.0000  -90.0000 58

#__ type_ start__ end____ width___ exp.time_
 11 omega  103.00  130.00   1.0000    3.0000
omega____ theta____ kappa____ phi______ frames
    -      108.0000  -65.0000 -120.0000 27

#__ type_ start__ end____ width___ exp.time_
 12 omega  106.00  177.00   1.0000    3.0000
omega____ theta____ kappa____ phi______ frames
    -      108.0000  -32.0000 -150.0000 71

#__ type_ start__ end____ width___ exp.time_
 13 omega  106.00  133.00   1.0000    2.0000
omega____ theta____ kappa____ phi______ frames
    -       67.1656   61.0000 -150.0000 27

#__ type_ start__ end____ width___ exp.time_
 14 omega  101.00  152.00   1.0000    2.0000
omega____ theta____ kappa____ phi______ frames
    -       67.1656  111.0000 -180.0000 51

#__ type_ start__ end____ width___ exp.time_
 15 omega  122.00  177.00   1.0000    3.0000
omega____ theta____ kappa____ phi______ frames
    -      108.0000  104.0000 -180.0000 55

#__ type_ start__ end____ width___ exp.time_
 16 omega  150.00  177.00   1.0000    3.0000
omega____ theta____ kappa____ phi______ frames
    -      108.0000  138.0000 -120.0000 27

#__ type_ start__ end____ width___ exp.time_
 17 omega  136.00  161.00   1.0000    3.0000
omega____ theta____ kappa____ phi______ frames
    -      108.0000  138.0000  -60.0000 25

#__ type_ start__ end____ width___ exp.time_
 18 omega  129.00  157.00   1.0000    3.0000
omega____ theta____ kappa____ phi______ frames
    -      108.0000   77.0000  -30.0000 28

#__ type_ start__ end____ width___ exp.time_
 19 omega  111.00  138.00   1.0000    3.0000
omega____ theta____ kappa____ phi______ frames
    -      108.0000  104.0000 -120.0000 27

#__ type_ start__ end____ width___ exp.time_
 20 omega  112.00  154.00   1.0000    3.0000
omega____ theta____ kappa____ phi______ frames
    -      108.0000  138.0000  -90.0000 42

#__ type_ start__ end____ width___ exp.time_
 21 omega  101.00  151.00   1.0000    2.0000
omega____ theta____ kappa____ phi______ frames
    -       67.1656  111.0000 -150.0000 50

#__ type_ start__ end____ width___ exp.time_
 22 omega   95.00  122.00   1.0000    3.0000
omega____ theta____ kappa____ phi______ frames
    -      108.0000  138.0000 -120.0000 27

#__ type_ start__ end____ width___ exp.time_
 23 omega   72.00  177.00   1.0000    3.0000
omega____ theta____ kappa____ phi______ frames
    -      108.0000   65.0000 -150.0000 105

#__ type_ start__ end____ width___ exp.time_
 24 omega  112.00  166.00   1.0000    3.0000
omega____ theta____ kappa____ phi______ frames
    -      108.0000   11.0000    0.0000 54

#__ type_ start__ end____ width___ exp.time_
 25 omega  134.00  161.00   1.0000    3.0000
omega____ theta____ kappa____ phi______ frames
    -      108.0000  104.0000   90.0000 27

#__ type_ start__ end____ width___ exp.time_
 26 omega  148.00  175.00   1.0000    3.0000
omega____ theta____ kappa____ phi______ frames
    -      108.0000   65.0000  150.0000 27

#__ type_ start__ end____ width___ exp.time_
 27 omega  112.00  163.00   1.0000    3.0000
omega____ theta____ kappa____ phi______ frames
    -      108.0000  104.0000   30.0000 51

#__ type_ start__ end____ width___ exp.time_
 28 omega  101.00  153.00   1.0000    2.0000
omega____ theta____ kappa____ phi______ frames
    -       67.1656  111.0000   30.0000 52

#__ type_ start__ end____ width___ exp.time_
 29 omega   99.00  126.00   1.0000    3.0000
omega____ theta____ kappa____ phi______ frames
    -      108.0000   65.0000   90.0000 27

#__ type_ start__ end____ width___ exp.time_
 30 omega   83.00  136.00   1.0000    2.0000
omega____ theta____ kappa____ phi______ frames
    -       67.1656   61.0000   90.0000 53

#__ type_ start__ end____ width___ exp.time_
 31 omega   97.00  131.00   1.0000    3.0000
omega____ theta____ kappa____ phi______ frames
    -      108.0000  138.0000  150.0000 34

#__ type_ start__ end____ width___ exp.time_
 32 omega   73.00  103.00   1.0000    3.0000
omega____ theta____ kappa____ phi______ frames
    -      108.0000   54.0000   30.0000 30

#__ type_ start__ end____ width___ exp.time_
 33 omega   74.00  123.00   1.0000    3.0000
omega____ theta____ kappa____ phi______ frames
    -      108.0000   43.0000  -30.0000 49

#__ type_ start__ end____ width___ exp.time_
 34 omega   74.00   99.00   1.0000    3.0000
omega____ theta____ kappa____ phi______ frames
    -      108.0000  -32.0000  -60.0000 25

#__ type_ start__ end____ width___ exp.time_
 35 omega   60.00   88.00   1.0000    3.0000
omega____ theta____ kappa____ phi______ frames
    -      108.0000  -54.0000  -30.0000 28

#__ type_ start__ end____ width___ exp.time_
 36 omega   71.00  102.00   1.0000    3.0000
omega____ theta____ kappa____ phi______ frames
    -      108.0000  -65.0000   30.0000 31

#__ type_ start__ end____ width___ exp.time_
 37 omega   89.00  116.00   1.0000    3.0000
omega____ theta____ kappa____ phi______ frames
    -      108.0000  -54.0000   60.0000 27

#__ type_ start__ end____ width___ exp.time_
 38 omega   63.00   96.00   1.0000    3.0000
omega____ theta____ kappa____ phi______ frames
    -      108.0000 -104.0000   60.0000 33

#__ type_ start__ end____ width___ exp.time_
 39 omega   82.00  117.00   1.0000    3.0000
omega____ theta____ kappa____ phi______ frames
    -      108.0000 -121.0000   74.3716 35

#__ type_ start__ end____ width___ exp.time_
 40 omega   67.00  118.00   1.0000    3.0000
omega____ theta____ kappa____ phi______ frames
    -      108.0000 -117.0000  176.4070 51

#__ type_ start__ end____ width___ exp.time_
 41 omega   90.00  146.00   1.0000    3.0000
omega____ theta____ kappa____ phi______ frames
    -      108.0000  -68.0000  175.3804 56

#__ type_ start__ end____ width___ exp.time_
 42 omega   68.00  120.00   1.0000    3.0000
omega____ theta____ kappa____ phi______ frames
    -      108.0000 -132.0000   61.3813 52

#__ type_ start__ end____ width___ exp.time_
 43 omega   52.00   82.00   1.0000    3.0000
omega____ theta____ kappa____ phi______ frames
    -      108.0000  -68.0000  175.3804 30

#__ type_ start__ end____ width___ exp.time_
 44 omega   29.00   89.00   1.0000    3.0000
omega____ theta____ kappa____ phi______ frames
    -      108.0000 -104.0000   90.0000 60

#__ type_ start__ end____ width___ exp.time_
 45 omega   42.00   67.00   1.0000    3.0000
omega____ theta____ kappa____ phi______ frames
    -      108.0000  -54.0000   60.0000 25

#__ type_ start__ end____ width___ exp.time_
 46 omega   23.00   50.00   1.0000    3.0000
omega____ theta____ kappa____ phi______ frames
    -      108.0000 -104.0000   60.0000 27

#__ type_ start__ end____ width___ exp.time_
 47 omega   22.00   82.00   1.0000    3.0000
omega____ theta____ kappa____ phi______ frames
    -      108.0000 -104.0000  150.0000 60

#__ type_ start__ end____ width___ exp.time_
 48 omega   25.00   61.00   1.0000    3.0000
omega____ theta____ kappa____ phi______ frames
    -      108.0000 -117.0000  176.4070 36

#__ type_ start__ end____ width___ exp.time_
 49 omega    8.00   47.00   1.0000    1.0000
omega____ theta____ kappa____ phi______ frames
    -       26.3311  -57.0000   60.0000 39

#__ type_ start__ end____ width___ exp.time_
 50 omega  -38.00   60.00   1.0000    1.0000
omega____ theta____ kappa____ phi______ frames
    -       26.3311  -57.0000  150.0000 98

#__ type_ start__ end____ width___ exp.time_
 51 omega   37.00  137.00   1.0000    2.0000
omega____ theta____ kappa____ phi______ frames
    -       67.1656   61.0000  -30.0000 100

#__ type_ start__ end____ width___ exp.time_
 52 omega   59.00  119.00   1.0000    1.0000
omega____ theta____ kappa____ phi______ frames
    -       26.3311  178.0000   90.0000 60

#__ type_ start__ end____ width___ exp.time_
 53 omega   33.00  152.00   1.0000    2.0000
omega____ theta____ kappa____ phi______ frames
    -       67.1656   77.0000    0.0000 119

#__ type_ start__ end____ width___ exp.time_
 54 omega   57.00  149.00   1.0000    2.0000
omega____ theta____ kappa____ phi______ frames
    -       67.1656  178.0000  -90.0000 92

#__ type_ start__ end____ width___ exp.time_
 55 omega   38.00   81.00   1.0000    3.0000
omega____ theta____ kappa____ phi______ frames
    -      108.0000   32.0000  -60.0000 43

#__ type_ start__ end____ width___ exp.time_
 56 omega   67.00   97.00   1.0000    3.0000
omega____ theta____ kappa____ phi______ frames
    -      108.0000   21.0000 -150.0000 30

#__ type_ start__ end____ width___ exp.time_
 57 omega   24.00   49.00   1.0000    3.0000
omega____ theta____ kappa____ phi______ frames
    -      108.0000  -21.0000  -90.0000 25

#__ type_ start__ end____ width___ exp.time_
 58 omega   28.00   57.00   1.0000    3.0000
omega____ theta____ kappa____ phi______ frames
    -      108.0000  -32.0000  -60.0000 29

#__ type_ start__ end____ width___ exp.time_
 59 omega   39.00   80.00   1.0000    3.0000
omega____ theta____ kappa____ phi______ frames
    -      108.0000  -77.0000  -90.0000 41

#__ type_ start__ end____ width___ exp.time_
 60 omega   99.00  155.00   1.0000    3.0000
omega____ theta____ kappa____ phi______ frames
    -      108.0000  -89.0000 -150.0000 56

#__ type_ start__ end____ width___ exp.time_
 61 omega   92.00  119.00   1.0000    3.0000
omega____ theta____ kappa____ phi______ frames
    -      108.0000  -89.0000 -180.0000 27

#__ type_ start__ end____ width___ exp.time_
 62 omega   53.00   91.00   1.0000    3.0000
omega____ theta____ kappa____ phi______ frames
    -      108.0000  -77.0000 -180.0000 38

#__ type_ start__ end____ width___ exp.time_
 63 omega   26.00  110.00   1.0000    3.0000
omega____ theta____ kappa____ phi______ frames
    -      108.0000 -104.0000  -90.0000 84

#__ type_ start__ end____ width___ exp.time_
 64 omega   28.00   53.00   1.0000    3.0000
omega____ theta____ kappa____ phi______ frames
    -      108.0000   11.0000    0.0000 25

#__ type_ start__ end____ width___ exp.time_
 65 omega   31.00  143.00   1.0000    2.0000
omega____ theta____ kappa____ phi______ frames
    -       67.1656   61.0000   60.0000 112

#__ type_ start__ end____ width___ exp.time_
 66 omega   33.00   90.00   1.0000    2.0000
omega____ theta____ kappa____ phi______ frames
    -       67.1656   61.0000  150.0000 57

#__ type_ start__ end____ width___ exp.time_
 67 omega   13.00  114.00   1.0000    2.0000
omega____ theta____ kappa____ phi______ frames
    -       67.1656 -111.0000 -120.0000 101

#__ type_ start__ end____ width___ exp.time_
 68 omega   24.00  103.00   1.0000    3.0000
omega____ theta____ kappa____ phi______ frames
    -      108.0000 -111.0000 -143.6783 79

#__ type_ start__ end____ width___ exp.time_
 69 omega   25.00   50.00   1.0000    3.0000
omega____ theta____ kappa____ phi______ frames
    -      108.0000 -104.0000 -120.0000 25

#__ type_ start__ end____ width___ exp.time_
 70 omega  -48.00   97.00   1.0000    1.0000
omega____ theta____ kappa____ phi______ frames
    -       26.3311  -19.0000  -60.0000 145

#__ type_ start__ end____ width___ exp.time_
 71 omega   -3.00   22.00   1.0000    1.0000
omega____ theta____ kappa____ phi______ frames
    -       26.3311   57.0000 -180.0000 25
;
_diffrn_measurement_device 'four-circle diffractometer'
_diffrn_measurement_device_type 'SuperNova, Dual, Cu at zero, Eos'
_diffrn_measurement_method '\w scans'
_diffrn_orient_matrix_UB_11 0.0586691000
_diffrn_orient_matrix_UB_12 0.0668104000
_diffrn_orient_matrix_UB_13 0.0330821000
_diffrn_orient_matrix_UB_21 -0.0558401000
_diffrn_orient_matrix_UB_22 0.0680613000
_diffrn_orient_matrix_UB_23 0.0355334000
_diffrn_orient_matrix_UB_31 0.0014614000
_diffrn_orient_matrix_UB_32 -0.0804422000
_diffrn_orient_matrix_UB_33 0.0574737000
_diffrn_radiation_monochromator mirror
_diffrn_radiation_probe x-ray
_diffrn_radiation_type CuK\a
_diffrn_radiation_wavelength 1.54184
_diffrn_reflns_av_R_equivalents 0.0761
_diffrn_reflns_av_unetI/netI 0.0417
_diffrn_reflns_limit_h_max 22
_diffrn_reflns_limit_h_min -22
_diffrn_reflns_limit_k_max 14
_diffrn_reflns_limit_k_min -14
_diffrn_reflns_limit_l_max 24
_diffrn_reflns_limit_l_min -22
_diffrn_reflns_number 43122
_diffrn_reflns_theta_full 66.36
_diffrn_reflns_theta_max 66.36
_diffrn_reflns_theta_min 3.16
_diffrn_source 'sealed X-ray tube'
_diffrn_source_type 'SuperNova (Cu) X-ray Source'
_exptl_absorpt_coefficient_mu 3.345
_exptl_absorpt_correction_T_max 1.00000
_exptl_absorpt_correction_T_min 0.42449
_exptl_absorpt_correction_type multi-scan
_exptl_absorpt_process_details
;
CrysAlisPro, Agilent Technologies,
Version 1.171.37.34 (release 22-05-2014 CrysAlis171 .NET)
(compiled May 22 2014,16:03:01)
Empirical absorption correction using spherical harmonics,
 implemented in SCALE3 ABSPACK scaling algorithm.
;
_exptl_crystal_colour 'metallic dark red'
_exptl_crystal_colour_lustre metallic
_exptl_crystal_colour_modifier dark
_exptl_crystal_colour_primary red
_exptl_crystal_density_diffrn 1.382
_exptl_crystal_density_method 'not measured'
_exptl_crystal_description block
_exptl_crystal_F_000 2080
_exptl_crystal_size_max 0.5
_exptl_crystal_size_mid 0.4
_exptl_crystal_size_min 0.2
_refine_diff_density_max 0.656
_refine_diff_density_min -0.640
_refine_diff_density_rms 0.089
_refine_ls_extinction_method none
_refine_ls_goodness_of_fit_ref 1.039
_refine_ls_hydrogen_treatment constr
_refine_ls_matrix_type full
_refine_ls_number_parameters 567
_refine_ls_number_reflns 8387
_refine_ls_number_restraints 0
_refine_ls_restrained_S_all 1.039
_refine_ls_R_factor_all 0.0492
_refine_ls_R_factor_gt 0.0468
_refine_ls_shift/su_max 0.000
_refine_ls_shift/su_mean 0.000
_refine_ls_structure_factor_coef Fsqd
_refine_ls_weighting_details 'calc w=1/[\s^2^(Fo^2^)+(0.0847P)^2^+1.9865P] where P=(Fo^2^+2Fc^2^)/3'
_refine_ls_weighting_scheme calc
_refine_ls_wR_factor_gt 0.1267
_refine_ls_wR_factor_ref 0.1297
_reflns_number_gt 7782
_reflns_number_total 8387
_reflns_threshold_expression >2sigma(I)
_cod_data_source_file d0dt00466a2.cif
_cod_data_source_block 7
_cod_depositor_comments 'Adding full bibliography for 7704099--7704110.cif.'
_cod_original_cell_volume 4808.36(16)
_cod_database_code 7704110
_chemical_oxdiff_formula 'C H N Ni Cl'
_reflns_odcompleteness_completeness 97.59
_reflns_odcompleteness_iscentric 1
_reflns_odcompleteness_theta 66.97
_olex2_refinement_description
;
1. Fixed Uiso
 At 1.2 times of:
  All C(H) groups
 At 1.5 times of:
  All C(H,H,H) groups
2.a Ternary CH refined with riding coordinates:
 C00W(H00W), C012(H012), C018(H018), C01F(H01F)
2.b Aromatic/amide H refined with riding coordinates:
 C00K(H00K), C00Q(H00Q), C00R(H00R), C00T(H00T), C00V(H00V), C00X(H00X),
 C00Y(H00Y), C00Z(H00Z), C010(H010), C011(H011), C013(H013), C014(H014),
 C015(H015), C016(H016), C017(H017), C019(H019), C01A(H01Q), C01B(H01R),
 C01C(H01C), C01D(H01S), C01E(H01E), C01H(H01H), C01I(H01W), C01J(H01X)
2.c Idealised Me refined as rotating group:
 C01G(H01T,H01U,H01V), C01K(H01Y,H,HA), C01L(H01Z,HB,HC), C01M(H01A,H01B,H01D),
  C01N(H01G,H01I,H01J), C01O(H01K,H01L,H01M), C01P(H01N,H01O,H01P), C01Q(H01,HD,
 HE)
;
_olex2_submission_special_instructions 'No special instructions were received'

loop_
_space_group_symop_id
_space_group_symop_operation_xyz
1 'x, y, z'
2 '-x+1/2, y+1/2, -z+1/2'
3 '-x, -y, -z'
4 'x-1/2, -y-1/2, z-1/2'

loop_
_atom_site_label
_atom_site_type_symbol
_atom_site_fract_x
_atom_site_fract_y
_atom_site_fract_z
_atom_site_U_iso_or_equiv
_atom_site_adp_type
_atom_site_occupancy
_atom_site_calc_flag
_atom_site_disorder_assembly
_atom_site_disorder_group
_atom_site_refinement_flags_posn
Ni01 Ni 0.167607(18) 0.39215(3) 0.352371(16) 0.01766(12) Uani 1 d . . .
Ni02 Ni 0.326607(18) 0.51068(3) 0.637096(17) 0.02011(12) Uani 1 d . . .
Cl03 Cl 0.14257(3) 0.52225(4) 0.27711(2) 0.02014(13) Uani 1 d . . .
Cl04 Cl 0.33861(3) 0.37669(4) 0.71233(2) 0.02158(13) Uani 1 d . . .
Cl05 Cl 0.09163(3) 0.31886(4) 0.42337(2) 0.02339(14) Uani 1 d . . .
Cl06 Cl 0.41226(3) 0.57672(4) 0.57303(3) 0.02781(14) Uani 1 d . . .
N007 N 0.17871(9) 0.25017(14) 0.29120(8) 0.0182(4) Uani 1 d . . .
N008 N 0.31709(9) 0.64473(14) 0.70489(8) 0.0193(4) Uani 1 d . . .
N009 N 0.26983(9) 0.37474(14) 0.34860(8) 0.0182(4) Uani 1 d . . .
N00A N 0.21230(10) 0.51849(14) 0.41720(8) 0.0196(4) Uani 1 d . . .
N00B N 0.22495(10) 0.53506(15) 0.63965(9) 0.0220(4) Uani 1 d . . .
N00C N 0.27880(10) 0.52137(14) 0.42141(9) 0.0218(4) Uani 1 d . . .
N00D N 0.28086(10) 0.39342(15) 0.56812(8) 0.0229(4) Uani 1 d . . .
N00E N 0.21427(10) 0.39469(16) 0.56257(9) 0.0251(4) Uani 1 d . . .
C00F C 0.37249(11) 0.70168(17) 0.73830(10) 0.0192(4) Uani 1 d . . .
C00G C 0.40447(11) 0.78904(17) 0.70600(10) 0.0208(4) Uani 1 d . . .
C00H C 0.12561(11) 0.17609(17) 0.26891(10) 0.0197(4) Uani 1 d . . .
C00I C 0.29724(11) 0.29382(17) 0.31348(10) 0.0193(4) Uani 1 d . . .
C00J C 0.31141(11) 0.43827(17) 0.38477(10) 0.0200(4) Uani 1 d . . .
C00K C 0.24329(11) 0.22578(17) 0.28212(10) 0.0190(4) Uani 1 d . . .
H00K H 0.2557 0.1668 0.2565 0.023 Uiso 1 calc . . R
C00L C 0.39397(11) 0.66688(17) 0.80020(10) 0.0213(4) Uani 1 d . . .
C00M C 0.19831(12) 0.61090(18) 0.67925(11) 0.0225(4) Uani 1 d . . .
C00N C 0.11379(12) 0.08019(18) 0.30445(11) 0.0230(4) Uani 1 d . . .
C00O C 0.18255(12) 0.47537(18) 0.60191(11) 0.0234(5) Uani 1 d . . .
C00P C 0.17676(12) 0.60141(17) 0.45231(10) 0.0223(4) Uani 1 d . . .
C00Q C 0.46144(12) 0.83856(17) 0.73709(11) 0.0234(4) Uani 1 d . . .
H00Q H 0.4838 0.8964 0.7169 0.028 Uiso 1 calc . . R
C00R C 0.45144(12) 0.71942(18) 0.82916(10) 0.0233(4) Uani 1 d . . .
H00R H 0.4670 0.6976 0.8703 0.028 Uiso 1 calc . . R
C00S C 0.08502(12) 0.20328(18) 0.21363(10) 0.0232(4) Uani 1 d . . .
C00T C 0.48552(11) 0.80322(18) 0.79773(11) 0.0245(5) Uani 1 d . . .
H00T H 0.5245 0.8359 0.8171 0.029 Uiso 1 calc . . R
C00U C 0.31506(12) 0.30963(19) 0.53327(10) 0.0252(5) Uani 1 d . . .
C00V C 0.25317(12) 0.67058(18) 0.71564(10) 0.0226(4) Uani 1 d . . .
H00V H 0.2417 0.7248 0.7452 0.027 Uiso 1 calc . . R
C00W C 0.35329(12) 0.58083(18) 0.83791(10) 0.0235(4) Uani 1 d . . .
H00W H 0.3231 0.5420 0.8068 0.028 Uiso 1 calc . . R
C00X C 0.10419(13) 0.60591(18) 0.44450(10) 0.0251(5) Uani 1 d . . .
H00X H 0.0814 0.5568 0.4172 0.030 Uiso 1 calc . . R
C00Y C 0.41277(12) 0.34112(19) 0.35047(12) 0.0265(5) Uani 1 d . . .
H00Y H 0.4611 0.3297 0.3509 0.032 Uiso 1 calc . . R
C00Z C 0.36932(12) 0.27506(18) 0.31277(11) 0.0241(5) Uani 1 d . . .
H00Z H 0.3881 0.2195 0.2876 0.029 Uiso 1 calc . . R
C010 C 0.06584(13) 0.68411(19) 0.47764(11) 0.0281(5) Uani 1 d . . .
H010 H 0.0173 0.6879 0.4725 0.034 Uiso 1 calc . . R
C011 C 0.38394(12) 0.42439(18) 0.38753(11) 0.0245(5) Uani 1 d . . .
H011 H 0.4122 0.4691 0.4132 0.029 Uiso 1 calc . . R
C012 C 0.37413(12) 0.83290(19) 0.64227(11) 0.0263(5) Uani 1 d . . .
H012 H 0.3472 0.7746 0.6214 0.032 Uiso 1 calc . . R
C013 C 0.27943(13) 0.2388(2) 0.49055(10) 0.0273(5) Uani 1 d . . .
H013 H 0.2317 0.2477 0.4820 0.033 Uiso 1 calc . . R
C014 C 0.06008(13) 0.01251(19) 0.28294(12) 0.0280(5) Uani 1 d . . .
H014 H 0.0518 -0.0519 0.3052 0.034 Uiso 1 calc . . R
C015 C 0.11001(13) 0.4893(2) 0.60210(12) 0.0292(5) Uani 1 d . . .
H015 H 0.0810 0.4470 0.5757 0.035 Uiso 1 calc . . R
C016 C 0.12642(12) 0.6302(2) 0.68246(12) 0.0287(5) Uani 1 d . . .
H016 H 0.1084 0.6828 0.7102 0.034 Uiso 1 calc . . R
C017 C 0.21219(13) 0.67474(19) 0.49314(11) 0.0275(5) Uani 1 d . . .
H017 H 0.2608 0.6716 0.4980 0.033 Uiso 1 calc . . R
C018 C 0.09970(13) 0.30421(19) 0.17386(10) 0.0266(5) Uani 1 d . . .
H018 H 0.1362 0.3459 0.1968 0.032 Uiso 1 calc . . R
C019 C 0.03129(12) 0.1326(2) 0.19503(12) 0.0295(5) Uani 1 d . . .
H019 H 0.0035 0.1494 0.1588 0.035 Uiso 1 calc . . R
C01A C 0.31657(13) 0.1560(2) 0.46168(11) 0.0306(5) Uani 1 d . . .
H01Q H 0.2936 0.1084 0.4336 0.037 Uiso 1 calc . . R
C01B C 0.08199(12) 0.5679(2) 0.64271(13) 0.0326(5) Uani 1 d . . .
H01R H 0.0337 0.5792 0.6435 0.039 Uiso 1 calc . . R
C01C C 0.01839(12) 0.0382(2) 0.22925(12) 0.0310(5) Uani 1 d . . .
H01C H -0.0179 -0.0077 0.2164 0.037 Uiso 1 calc . . R
C01D C 0.38641(13) 0.2977(2) 0.54494(11) 0.0318(5) Uani 1 d . . .
H01S H 0.4098 0.3458 0.5725 0.038 Uiso 1 calc . . R
C01E C 0.17350(14) 0.7517(2) 0.52592(12) 0.0320(5) Uani 1 d . . .
H01E H 0.1962 0.8009 0.5533 0.038 Uiso 1 calc . . R
C01F C 0.15562(13) 0.04920(19) 0.36525(11) 0.0279(5) Uani 1 d . . .
H01F H 0.1847 0.1115 0.3778 0.033 Uiso 1 calc . . R
C01G C 0.30589(14) 0.6380(2) 0.88734(12) 0.0335(6) Uani 1 d . . .
H01T H 0.3342 0.6812 0.9163 0.050 Uiso 1 calc . . GR
H01U H 0.2806 0.5850 0.9121 0.050 Uiso 1 calc . . GR
H01V H 0.2731 0.6838 0.8645 0.050 Uiso 1 calc . . GR
C01H C 0.10052(14) 0.7564(2) 0.51838(12) 0.0326(5) Uani 1 d . . .
H01H H 0.0750 0.8084 0.5409 0.039 Uiso 1 calc . . R
C01I C 0.38820(15) 0.1431(2) 0.47422(11) 0.0343(6) Uani 1 d . . .
H01W H 0.4126 0.0865 0.4548 0.041 Uiso 1 calc . . R
C01J C 0.42318(14) 0.2139(2) 0.51540(12) 0.0356(6) Uani 1 d . . .
H01X H 0.4711 0.2055 0.5233 0.043 Uiso 1 calc . . R
C01K C 0.39961(15) 0.4984(2) 0.87237(13) 0.0365(6) Uani 1 d . . .
H01Y H 0.4296 0.4639 0.8411 0.055 Uiso 1 calc . . GR
H H 0.3707 0.4448 0.8930 0.055 Uiso 1 calc . . GR
HA H 0.4279 0.5342 0.9049 0.055 Uiso 1 calc . . GR
C01L C 0.43032(14) 0.8700(2) 0.59426(12) 0.0326(5) Uani 1 d . . .
H01Z H 0.4538 0.9328 0.6114 0.049 Uiso 1 calc . . GR
HB H 0.4086 0.8877 0.5532 0.049 Uiso 1 calc . . GR
HC H 0.4638 0.8129 0.5881 0.049 Uiso 1 calc . . GR
C01M C 0.10807(15) 0.0215(2) 0.42284(12) 0.0364(6) Uani 1 d . . .
H01A H 0.0755 0.0798 0.4298 0.055 Uiso 1 calc . . GR
H01B H 0.1363 0.0112 0.4614 0.055 Uiso 1 calc . . GR
H01D H 0.0825 -0.0437 0.4134 0.055 Uiso 1 calc . . GR
C01N C 0.12806(16) 0.2739(2) 0.10604(12) 0.0377(6) Uani 1 d . . .
H01G H 0.1711 0.2342 0.1110 0.057 Uiso 1 calc . . GR
H01I H 0.1367 0.3387 0.0814 0.057 Uiso 1 calc . . GR
H01J H 0.0941 0.2301 0.0834 0.057 Uiso 1 calc . . GR
C01O C 0.03431(15) 0.3756(2) 0.16800(13) 0.0386(6) Uani 1 d . . .
H01K H -0.0015 0.3376 0.1439 0.058 Uiso 1 calc . . GR
H01L H 0.0460 0.4413 0.1455 0.058 Uiso 1 calc . . GR
H01M H 0.0174 0.3926 0.2108 0.058 Uiso 1 calc . . GR
C01P C 0.20509(14) -0.0463(2) 0.35048(13) 0.0358(6) Uani 1 d . . .
H01N H 0.1778 -0.1083 0.3378 0.054 Uiso 1 calc . . GR
H01O H 0.2322 -0.0634 0.3888 0.054 Uiso 1 calc . . GR
H01P H 0.2361 -0.0267 0.3156 0.054 Uiso 1 calc . . GR
C01Q C 0.32317(16) 0.9259(2) 0.65680(15) 0.0452(7) Uani 1 d . . .
H01 H 0.2871 0.9008 0.6856 0.068 Uiso 1 calc . . GR
HD H 0.3022 0.9508 0.6167 0.068 Uiso 1 calc . . GR
HE H 0.3484 0.9843 0.6772 0.068 Uiso 1 calc . . GR

loop_
_atom_site_aniso_label
_atom_site_aniso_U_11
_atom_site_aniso_U_22
_atom_site_aniso_U_33
_atom_site_aniso_U_23
_atom_site_aniso_U_13
_atom_site_aniso_U_12
Ni01 0.0184(2) 0.0196(2) 0.01510(19) 0.00015(13) 0.00844(14) 0.00025(13)
Ni02 0.0191(2) 0.0248(2) 0.0166(2) 0.00010(13) 0.00695(14) -0.00274(14)
Cl03 0.0273(3) 0.0170(2) 0.0163(2) 0.00236(16) 0.00645(19) 0.00199(18)
Cl04 0.0255(3) 0.0222(3) 0.0171(2) 0.00128(17) 0.00693(19) -0.00302(19)
Cl05 0.0232(3) 0.0261(3) 0.0211(3) 0.00031(19) 0.01495(19) -0.00297(19)
Cl06 0.0266(3) 0.0318(3) 0.0252(3) -0.0020(2) 0.0152(2) -0.0088(2)
N007 0.0218(9) 0.0195(8) 0.0132(8) 0.0017(6) 0.0061(6) 0.0002(7)
N008 0.0216(9) 0.0215(9) 0.0150(8) 0.0023(7) 0.0078(7) -0.0018(7)
N009 0.0217(9) 0.0187(8) 0.0141(8) 0.0015(6) 0.0061(6) -0.0005(7)
N00A 0.0260(9) 0.0203(9) 0.0126(8) 0.0003(6) 0.0082(7) -0.0017(7)
N00B 0.0220(9) 0.0262(9) 0.0178(8) 0.0025(7) 0.0043(7) -0.0033(7)
N00C 0.0263(10) 0.0220(9) 0.0172(8) -0.0005(7) 0.0054(7) -0.0025(7)
N00D 0.0266(10) 0.0282(10) 0.0139(8) 0.0025(7) 0.0035(7) -0.0057(8)
N00E 0.0251(10) 0.0302(10) 0.0200(9) 0.0031(7) 0.0018(7) -0.0048(8)
C00F 0.0191(10) 0.0198(10) 0.0188(10) -0.0028(8) 0.0089(8) 0.0020(8)
C00G 0.0198(10) 0.0208(10) 0.0220(10) 0.0008(8) 0.0104(8) 0.0019(8)
C00H 0.0180(10) 0.0217(10) 0.0196(10) -0.0031(8) 0.0073(8) 0.0016(8)
C00I 0.0223(10) 0.0183(10) 0.0173(9) 0.0021(8) 0.0072(8) -0.0009(8)
C00J 0.0227(10) 0.0202(10) 0.0173(9) 0.0031(8) 0.0055(8) -0.0021(8)
C00K 0.0236(10) 0.0191(10) 0.0145(9) -0.0003(7) 0.0073(8) 0.0008(8)
C00L 0.0252(11) 0.0205(10) 0.0183(10) -0.0028(8) 0.0109(8) 0.0018(8)
C00M 0.0218(11) 0.0239(11) 0.0220(10) 0.0025(8) 0.0074(8) 0.0009(8)
C00N 0.0238(11) 0.0243(11) 0.0209(10) -0.0006(8) 0.0077(8) -0.0010(9)
C00O 0.0235(11) 0.0257(11) 0.0212(10) 0.0061(8) 0.0027(8) -0.0030(9)
C00P 0.0311(12) 0.0222(10) 0.0139(9) 0.0002(8) 0.0113(8) 0.0004(9)
C00Q 0.0237(11) 0.0201(10) 0.0265(11) -0.0010(8) 0.0131(9) -0.0017(8)
C00R 0.0260(11) 0.0260(11) 0.0179(10) -0.0025(8) 0.0058(8) 0.0017(9)
C00S 0.0238(11) 0.0273(11) 0.0184(10) -0.0055(8) 0.0048(8) 0.0031(9)
C00T 0.0210(10) 0.0272(11) 0.0253(11) -0.0074(9) 0.0064(8) -0.0014(9)
C00U 0.0292(11) 0.0329(12) 0.0136(9) 0.0014(8) 0.0060(8) -0.0051(9)
C00V 0.0244(11) 0.0227(10) 0.0207(10) 0.0024(8) 0.0082(8) 0.0010(9)
C00W 0.0300(11) 0.0254(11) 0.0154(10) -0.0005(8) 0.0098(8) -0.0054(9)
C00X 0.0327(12) 0.0260(11) 0.0168(10) -0.0030(8) 0.0069(9) -0.0007(9)
C00Y 0.0188(10) 0.0264(11) 0.0344(12) 0.0028(9) 0.0054(9) -0.0007(9)
C00Z 0.0253(11) 0.0207(10) 0.0266(11) -0.0004(8) 0.0088(9) 0.0027(9)
C010 0.0320(12) 0.0312(12) 0.0213(11) -0.0008(9) 0.0090(9) 0.0051(10)
C011 0.0243(11) 0.0239(11) 0.0251(11) -0.0003(9) 0.0033(9) -0.0056(9)
C012 0.0247(11) 0.0269(11) 0.0274(11) 0.0075(9) 0.0065(9) -0.0009(9)
C013 0.0311(12) 0.0360(13) 0.0149(10) 0.0007(9) 0.0065(8) -0.0078(10)
C014 0.0290(12) 0.0273(12) 0.0280(12) -0.0020(9) 0.0103(9) -0.0063(9)
C015 0.0245(11) 0.0321(12) 0.0309(12) 0.0043(10) -0.0015(9) -0.0066(9)
C016 0.0247(11) 0.0321(12) 0.0294(12) 0.0035(10) 0.0063(9) 0.0021(9)
C017 0.0363(13) 0.0252(11) 0.0212(11) -0.0034(9) 0.0093(9) -0.0060(10)
C018 0.0334(12) 0.0284(12) 0.0179(10) -0.0030(9) -0.0002(9) 0.0068(10)
C019 0.0252(11) 0.0365(13) 0.0268(11) -0.0072(10) -0.0010(9) 0.0021(10)
C01A 0.0368(13) 0.0362(13) 0.0188(11) -0.0023(9) 0.0080(9) -0.0083(10)
C01B 0.0207(11) 0.0381(14) 0.0389(13) 0.0056(11) 0.0036(10) -0.0015(10)
C01C 0.0239(11) 0.0354(13) 0.0338(12) -0.0101(10) 0.0048(9) -0.0062(10)
C01D 0.0328(12) 0.0447(14) 0.0178(10) -0.0070(10) 0.0038(9) -0.0021(11)
C01E 0.0443(14) 0.0263(12) 0.0256(11) -0.0098(9) 0.0102(10) -0.0063(10)
C01F 0.0338(12) 0.0261(11) 0.0238(11) 0.0029(9) 0.0034(9) -0.0084(10)
C01G 0.0386(13) 0.0341(13) 0.0282(12) -0.0069(10) 0.0196(10) -0.0099(11)
C01H 0.0444(14) 0.0281(12) 0.0255(12) -0.0058(9) 0.0142(10) 0.0041(10)
C01I 0.0428(14) 0.0415(14) 0.0186(11) -0.0067(10) 0.0088(10) 0.0022(11)
C01J 0.0294(12) 0.0532(16) 0.0243(12) -0.0066(11) 0.0031(9) 0.0044(11)
C01K 0.0417(14) 0.0358(13) 0.0321(13) 0.0138(10) 0.0123(11) -0.0025(11)
C01L 0.0366(13) 0.0352(13) 0.0261(12) 0.0095(10) 0.0088(10) -0.0064(11)
C01M 0.0471(15) 0.0355(14) 0.0266(13) 0.0080(10) 0.0085(11) -0.0073(11)
C01N 0.0571(17) 0.0349(13) 0.0213(12) -0.0016(10) 0.0095(11) 0.0038(12)
C01O 0.0436(15) 0.0351(14) 0.0371(14) -0.0052(11) -0.0063(12) 0.0137(12)
C01P 0.0374(14) 0.0344(13) 0.0356(13) 0.0063(11) 0.0035(11) 0.0014(11)
C01Q 0.0455(16) 0.0444(16) 0.0458(16) 0.0144(13) 0.0116(13) 0.0187(13)

loop_
_atom_type_symbol
_atom_type_description
_atom_type_scat_dispersion_real
_atom_type_scat_dispersion_imag
_atom_type_scat_source
C C 0.0181 0.0091 'International Tables Vol C Tables 4.2.6.8 and 6.1.1.4'
H H 0.0000 0.0000 'International Tables Vol C Tables 4.2.6.8 and 6.1.1.4'
Cl Cl 0.3639 0.7018 'International Tables Vol C Tables 4.2.6.8 and 6.1.1.4'
N N 0.0311 0.0180 'International Tables Vol C Tables 4.2.6.8 and 6.1.1.4'
Ni Ni -3.0029 0.5091 'International Tables Vol C Tables 4.2.6.8 and 6.1.1.4'

loop_
_geom_angle_atom_site_label_1
_geom_angle_atom_site_label_2
_geom_angle_atom_site_label_3
_geom_angle
_geom_angle_site_symmetry_1
_geom_angle_site_symmetry_3
_geom_angle_publ_flag
Cl05 Ni01 Cl03 126.17(2) . . ?
N007 Ni01 Cl03 101.60(5) . . ?
N007 Ni01 Cl05 96.54(5) . . ?
N007 Ni01 N00A 151.45(7) . . ?
N009 Ni01 Cl03 104.71(5) . . ?
N009 Ni01 Cl05 128.66(5) . . ?
N009 Ni01 N007 77.71(7) . . ?
N009 Ni01 N00A 73.98(7) . . ?
N00A Ni01 Cl03 89.19(5) . . ?
N00A Ni01 Cl05 98.16(5) . . ?
Cl06 Ni02 Cl04 126.11(3) . . ?
N008 Ni02 Cl04 97.51(5) . . ?
N008 Ni02 Cl06 99.24(5) . . ?
N008 Ni02 N00D 151.59(7) . . ?
N00B Ni02 Cl04 100.85(6) . . ?
N00B Ni02 Cl06 132.75(6) . . ?
N00B Ni02 N008 77.19(7) . . ?
N00B Ni02 N00D 74.46(8) . . ?
N00D Ni02 Cl04 89.59(5) . . ?
N00D Ni02 Cl06 98.58(5) . . ?
C00H N007 Ni01 128.95(13) . . ?
C00K N007 Ni01 111.87(14) . . ?
C00K N007 C00H 118.55(18) . . ?
C00F N008 Ni02 127.89(13) . . ?
C00V N008 Ni02 112.65(15) . . ?
C00V N008 C00F 119.44(18) . . ?
C00I N009 Ni01 119.59(15) . . ?
C00J N009 Ni01 119.88(14) . . ?
C00J N009 C00I 120.34(19) . . ?
N00C N00A Ni01 116.04(13) . . ?
N00C N00A C00P 115.00(18) . . ?
C00P N00A Ni01 128.86(15) . . ?
C00M N00B Ni02 120.10(15) . . ?
C00O N00B Ni02 119.49(15) . . ?
C00O N00B C00M 120.4(2) . . ?
N00A N00C C00J 112.60(18) . . ?
N00E N00D Ni02 116.03(15) . . ?
N00E N00D C00U 115.15(19) . . ?
C00U N00D Ni02 128.55(15) . . ?
N00D N00E C00O 112.70(18) . . ?
C00G C00F N008 118.05(19) . . ?
C00L C00F N008 119.36(18) . . ?
C00L C00F C00G 122.6(2) . . ?
C00F C00G C012 120.89(19) . . ?
C00Q C00G C00F 117.4(2) . . ?
C00Q C00G C012 121.58(19) . . ?
C00N C00H N007 119.11(19) . . ?
C00S C00H N007 119.00(19) . . ?
C00S C00H C00N 121.8(2) . . ?
N009 C00I C00K 112.81(18) . . ?
N009 C00I C00Z 121.2(2) . . ?
C00Z C00I C00K 125.81(19) . . ?
N009 C00J N00C 117.36(19) . . ?
N009 C00J C011 122.3(2) . . ?
C011 C00J N00C 120.39(19) . . ?
N007 C00K C00I 118.01(18) . . ?
C00F C00L C00R 117.7(2) . . ?
C00F C00L C00W 121.8(2) . . ?
C00R C00L C00W 120.38(19) . . ?
N00B C00M C00V 112.65(19) . . ?
N00B C00M C016 121.7(2) . . ?
C016 C00M C00V 125.7(2) . . ?
C00H C00N C01F 123.3(2) . . ?
C014 C00N C00H 117.5(2) . . ?
C014 C00N C01F 119.1(2) . . ?
N00B C00O N00E 117.3(2) . . ?
N00B C00O C015 121.7(2) . . ?
C015 C00O N00E 121.0(2) . . ?
C00X C00P N00A 116.5(2) . . ?
C00X C00P C017 121.0(2) . . ?
C017 C00P N00A 122.5(2) . . ?
C00T C00Q C00G 121.3(2) . . ?
C00T C00R C00L 121.2(2) . . ?
C00H C00S C018 121.8(2) . . ?
C019 C00S C00H 117.9(2) . . ?
C019 C00S C018 120.3(2) . . ?
C00R C00T C00Q 119.9(2) . . ?
C013 C00U N00D 123.1(2) . . ?
C01D C00U N00D 116.4(2) . . ?
C01D C00U C013 120.5(2) . . ?
N008 C00V C00M 117.3(2) . . ?
C00L C00W C01G 108.41(18) . . ?
C01K C00W C00L 114.03(19) . . ?
C01K C00W C01G 110.2(2) . . ?
C00P C00X C010 119.7(2) . . ?
C00Z C00Y C011 120.0(2) . . ?
C00I C00Z C00Y 118.6(2) . . ?
C01H C010 C00X 119.5(2) . . ?
C00J C011 C00Y 117.6(2) . . ?
C00G C012 C01L 113.30(19) . . ?
C00G C012 C01Q 109.6(2) . . ?
C01L C012 C01Q 110.3(2) . . ?
C01A C013 C00U 118.8(2) . . ?
C01C C014 C00N 121.9(2) . . ?
C01B C015 C00O 118.3(2) . . ?
C00M C016 C01B 117.9(2) . . ?
C01E C017 C00P 118.6(2) . . ?
C00S C018 C01N 110.60(19) . . ?
C00S C018 C01O 111.3(2) . . ?
C01O C018 C01N 111.1(2) . . ?
C01C C019 C00S 121.4(2) . . ?
C013 C01A C01I 120.6(2) . . ?
C015 C01B C016 120.0(2) . . ?
C019 C01C C014 119.4(2) . . ?
C00U C01D C01J 120.0(2) . . ?
C017 C01E C01H 120.5(2) . . ?
C00N C01F C01M 112.2(2) . . ?
C00N C01F C01P 110.40(19) . . ?
C01M C01F C01P 110.2(2) . . ?
C010 C01H C01E 120.6(2) . . ?
C01J C01I C01A 120.4(2) . . ?
C01I C01J C01D 119.7(2) . . ?

loop_
_geom_bond_atom_site_label_1
_geom_bond_atom_site_label_2
_geom_bond_distance
_geom_bond_site_symmetry_2
_geom_bond_publ_flag
Ni01 Cl03 2.2737(6) . ?
Ni01 Cl05 2.2478(6) . ?
Ni01 N007 2.1657(18) . ?
Ni01 N009 1.9585(18) . ?
Ni01 N00A 2.2137(18) . ?
Ni02 Cl04 2.2707(6) . ?
Ni02 Cl06 2.2521(6) . ?
Ni02 N008 2.1685(18) . ?
Ni02 N00B 1.9581(19) . ?
Ni02 N00D 2.1976(19) . ?
N007 C00H 1.435(3) . ?
N007 C00K 1.280(3) . ?
N008 C00F 1.436(3) . ?
N008 C00V 1.278(3) . ?
N009 C00I 1.339(3) . ?
N009 C00J 1.334(3) . ?
N00A N00C 1.268(3) . ?
N00A C00P 1.425(3) . ?
N00B C00M 1.341(3) . ?
N00B C00O 1.335(3) . ?
N00C C00J 1.417(3) . ?
N00D N00E 1.271(3) . ?
N00D C00U 1.418(3) . ?
N00E C00O 1.419(3) . ?
C00F C00G 1.406(3) . ?
C00F C00L 1.396(3) . ?
C00G C00Q 1.394(3) . ?
C00G C012 1.522(3) . ?
C00H C00N 1.409(3) . ?
C00H C00S 1.406(3) . ?
C00I C00K 1.470(3) . ?
C00I C00Z 1.391(3) . ?
C00J C011 1.391(3) . ?
C00L C00R 1.399(3) . ?
C00L C00W 1.527(3) . ?
C00M C00V 1.475(3) . ?
C00M C016 1.390(3) . ?
C00N C014 1.389(3) . ?
C00N C01F 1.521(3) . ?
C00O C015 1.391(3) . ?
C00P C00X 1.390(3) . ?
C00P C017 1.401(3) . ?
C00Q C00T 1.390(3) . ?
C00R C00T 1.383(3) . ?
C00S C018 1.516(3) . ?
C00S C019 1.395(3) . ?
C00U C013 1.407(3) . ?
C00U C01D 1.384(3) . ?
C00W C01G 1.533(3) . ?
C00W C01K 1.517(3) . ?
C00X C010 1.390(3) . ?
C00Y C00Z 1.391(3) . ?
C00Y C011 1.393(3) . ?
C010 C01H 1.385(4) . ?
C012 C01L 1.528(3) . ?
C012 C01Q 1.533(3) . ?
C013 C01A 1.378(4) . ?
C014 C01C 1.387(4) . ?
C015 C01B 1.387(4) . ?
C016 C01B 1.399(4) . ?
C017 C01E 1.380(3) . ?
C018 C01N 1.539(3) . ?
C018 C01O 1.528(3) . ?
C019 C01C 1.383(4) . ?
C01A C01I 1.394(4) . ?
C01D C01J 1.390(4) . ?
C01E C01H 1.397(4) . ?
C01F C01M 1.530(3) . ?
C01F C01P 1.540(4) . ?
C01I C01J 1.382(4) . ?
